data_9004099
loop_
_publ_author_name
'Le Page, Y.'
'Perrault, G.'

_publ_section_title
;
 Structure cristalline de la lemoynite, (Na,K)2CaZr2Si10O26,5-6H2O
 Note: x-coordinate of Na1 changed.
;
_journal_name_full 'The Canadian Mineralogist'
_journal_page_first 132
_journal_page_last 138
_journal_volume 14
_journal_year 1976
_chemical_formula_sum 'Ca0.83 Cu0.01 Fe0.08 H14 K Mg0.04 Na Nb0.08 O32 Si10 Ti0.06 Zn0.02 Zr1.86'
_chemical_name_mineral Lemoynite
_space_group_IT_number 15
_symmetry_space_group_name_Hall '-C 2yc'
_symmetry_space_group_name_H-M 'C 1 2/c 1'
_cell_angle_alpha 90
_cell_angle_beta 104.59
_cell_angle_gamma 90
_cell_formula_units_Z 4
_cell_length_a 10.384
_cell_length_b 15.947
_cell_length_c 18.601
_cell_volume 2980.880
_database_code_amcsd 0005120
_exptl_crystal_density_diffrn 2.428
_cod_original_formula_sum '(Zr1.86 Nb.08 Ti.06) Si10 Ca.83 Fe.08 Zn.02 Cu.01 Mg.04 Na K O32 H14'
_cod_database_code 9004099

loop_
_space_group_symop_operation_xyz
x,y,z
1/2+x,1/2+y,z
x,-y,1/2+z
1/2+x,1/2-y,1/2+z
-x,y,1/2-z
1/2-x,1/2+y,1/2-z
-x,-y,-z
1/2-x,1/2-y,-z

loop_
_atom_site_aniso_label
_atom_site_aniso_U_11
_atom_site_aniso_U_22
_atom_site_aniso_U_33
_atom_site_aniso_U_12
_atom_site_aniso_U_13
_atom_site_aniso_U_23
Zr 0.01000 0.01000 0.00860 0.00060 0.00290 0.00130
Nb 0.01000 0.01000 0.00860 0.00060 0.00290 0.00130
Ti 0.01000 0.01000 0.00860 0.00060 0.00290 0.00130
Si1 0.01340 0.00630 0.01050 0.00170 0.00370 0.00090
Si2 0.01190 0.01170 0.00910 -0.00250 0.00410 -0.00150
Si3 0.01290 0.01010 0.00950 0.00040 0.00450 -0.00080
Si4 0.01160 0.00790 0.00850 -0.00060 0.00290 0.00060
Si5 0.01230 0.01020 0.00670 0.00070 0.00300 0.00020
Ca 0.01560 0.01100 0.01860 0.00000 0.00900 0.00000
Fe 0.01560 0.01100 0.01860 0.00000 0.00900 0.00000
Zn 0.01560 0.01100 0.01860 0.00000 0.00900 0.00000
Cu 0.01560 0.01100 0.01860 0.00000 0.00900 0.00000
Mg 0.01560 0.01100 0.01860 0.00000 0.00900 0.00000
Na1 0.13400 0.05100 0.06200 -0.01200 0.04400 -0.00700
K1 0.13400 0.05100 0.06200 -0.01200 0.04400 -0.00700
Na2 0.05500 0.02700 0.13800 -0.00600 0.01600 -0.01600
K2 0.05500 0.02700 0.13800 -0.00600 0.01600 -0.01600
Wat2_1 0.05500 0.02700 0.13800 -0.00600 0.01600 -0.01600
O1 0.01800 0.01100 0.01100 -0.00200 0.00600 0.00100
O2 0.01900 0.01900 0.01500 -0.00500 0.01200 -0.00600
O3 0.01300 0.01700 0.02000 -0.00100 0.00200 0.00000
O4 0.01700 0.01100 0.01700 -0.00100 0.00700 0.00100
O5 0.01200 0.01700 0.01200 0.00300 0.00900 0.00400
O6 0.01200 0.01700 0.01700 0.00000 0.00400 -0.00400
O7 0.01000 0.01400 0.01900 -0.00200 0.00600 -0.00400
O8 0.01600 0.02000 0.01300 -0.00800 0.00000 -0.00200
O9 0.02900 0.02100 0.00900 -0.00500 0.00600 0.00200
O10 0.02200 0.02600 0.01400 0.00900 -0.00300 0.00600
O11 0.02800 0.02100 0.01300 0.00200 0.01000 -0.00700
O12 0.01400 0.01200 0.01800 -0.00200 0.00800 0.00000
O13 0.01200 0.00200 0.03300 0.00000 0.00800 0.00000
Wat1 0.12800 0.04300 0.05700 0.01300 -0.03000 0.00900
Wat2_2 0.05400 0.02800 0.05000 0.00000 0.03700 0.00000
Wat3 0.06400 0.06500 0.04300 0.04100 0.03100 0.01100

loop_
_atom_site_label
_atom_site_fract_x
_atom_site_fract_y
_atom_site_fract_z
_atom_site_occupancy
_atom_site_type_symbol
_atom_site_attached_hydrogens
Zr 0.25326 0.24187 0.24647 0.93000 Zr 0
Nb 0.25326 0.24187 0.24647 0.04000 Nb 0
Ti 0.25326 0.24187 0.24647 0.03000 Ti 0
Si1 0.70930 0.09670 0.12010 1.00000 Si 0
Si2 0.94620 0.20670 0.13630 1.00000 Si 0
Si3 0.45000 0.29200 0.13520 1.00000 Si 0
Si4 0.21320 0.39770 0.12240 1.00000 Si 0
Si5 -0.00070 0.30370 0.00110 1.00000 Si 0
Ca 0.00000 0.39120 0.25000 0.83000 Ca 0
Fe 0.00000 0.39120 0.25000 0.08000 Fe 0
Zn 0.00000 0.39120 0.25000 0.02000 Zn 0
Cu 0.00000 0.39120 0.25000 0.01000 Cu 0
Mg 0.00000 0.39120 0.25000 0.04000 Mg 0
Na1 0.25500 0.08870 0.07670 0.25000 Na 0
K1 0.25500 0.08870 0.07670 0.25000 K 0
Na2 0.09170 -0.00640 0.19670 0.25000 Na 0
K2 0.09170 -0.00640 0.19670 0.25000 K 0
Wat2_1 0.09170 -0.00640 0.19670 0.50000 O 2
O1 0.87770 0.26570 0.18650 1.00000 O 0
O2 0.68280 0.13480 0.19490 1.00000 O 0
O3 0.59810 0.31030 0.18330 1.00000 O 0
O4 0.36510 0.22680 0.17230 1.00000 O 0
O5 0.17510 0.35740 0.19330 1.00000 O 0
O6 0.09710 0.18010 0.17420 1.00000 O 0
O7 0.85960 0.11850 0.11570 1.00000 O 0
O8 0.12480 0.35840 0.04530 1.00000 O 0
O9 0.93400 0.25350 0.05670 1.00000 O 0
O10 0.61000 0.13280 0.04580 1.00000 O 0
O11 0.45150 0.26020 0.05240 1.00000 O 0
O12 0.36780 0.38190 0.12350 1.00000 O 0
O13 0.69270 -0.00280 0.12040 1.00000 O 0
Wat1 0.85500 0.43300 0.13390 1.00000 O 2
Wat2_2 0.50000 0.04080 0.25000 1.00000 O 2
Wat3 0.04700 0.03700 0.09400 1.00000 O 2

loop_
_cod_changelog_entry_id
_cod_changelog_entry_author
_cod_changelog_entry_date
_cod_changelog_entry_text
1
;cod-tools version 3.8.0
Id: cif_guess_AMCSD_atom_types 9581 2023-05-17 12:35:41Z saulius
;
2023-05-18T11:37:54+03:00
;Derived atom types and hydrogen counts
from atom names that follow the AMCSD naming convention
(Wat == water, O-H == hydroxyl).
;
2
;cod-tools version 3.10.1
Id: cif_fix_AMCSD_atom_labels 10224 2024-08-07 11:09:31Z saulius
;
2024-08-07T19:39:08+03:00
;Changed the following '_atom_site_label' values:
the first duplicated label 'Wat2'  converted to 'Wat2_1'
duplicated label 'Wat2' at index 32 converted to 'Wat2_2'
;

loop_
_cod_related_entry_id
_cod_related_entry_database
_cod_related_entry_code
1 AMCSD 0005120
